data_2014570
loop_
_publ_author_name
'\<Stefani\'c, Zoran'
'Meden, Anton'
'Lutz, Martin'
'Schreurs, Antoine M.M.'
'Koji\'c-Prodi\'c, Biserka'

_publ_section_title
;
 The twinned crystal structure of
 <i>rac</i>-(<i>R</i>,<i>R</i>)-<i>N</i>,<i>N</i>'-oxalyldivalinol
;
_journal_issue 10
_journal_name_full 'Acta Crystallographica Section C'
_journal_page_first o754
_journal_page_last o756
_journal_paper_doi 10.1107/S0108270104020141
_journal_volume 60
_journal_year 2004
_chemical_formula_iupac 'C12 H24 N2 O4'
_chemical_formula_moiety 'C12 H24 N2 O4'
_chemical_formula_sum 'C12 H24 N2 O4'
_chemical_formula_weight 260.33
_space_group_IT_number 2
_symmetry_cell_setting triclinic
_symmetry_space_group_name_Hall '-P 1'
_symmetry_space_group_name_H-M 'P -1'
_audit_creation_method 'WinGX routine CIF_UPDATE'
_cell_angle_alpha 88.674(12)
_cell_angle_beta 83.414(19)
_cell_angle_gamma 85.922(10)
_cell_formula_units_Z 2
_cell_length_a 5.0475(9)
_cell_length_b 10.0957(9)
_cell_length_c 13.735(3)
_cell_measurement_reflns_used 212
_cell_measurement_temperature 150(2)
_cell_measurement_theta_max 20.47
_cell_measurement_theta_min 4.05
_cell_volume 693.5(2)
_diffrn_measured_fraction_theta_full 0.994
_diffrn_measured_fraction_theta_max 0.994
_diffrn_measurement_device '95mm CCD camera on \k-goniostat'
_diffrn_measurement_device_type 'Nonius KappaCCD'
_diffrn_measurement_method 'CCD rotation images, thick slices'
_diffrn_radiation_type MoK\a
_diffrn_radiation_wavelength 0.71073
_diffrn_reflns_av_R_equivalents 0.0966
_diffrn_reflns_limit_h_max 6
_diffrn_reflns_limit_h_min -6
_diffrn_reflns_limit_k_max 13
_diffrn_reflns_limit_k_min -13
_diffrn_reflns_limit_l_max 17
_diffrn_reflns_limit_l_min -16
_diffrn_reflns_number 3065
_diffrn_reflns_theta_full 27.5
_diffrn_reflns_theta_max 27.5
_diffrn_reflns_theta_min 1.02
_exptl_absorpt_coefficient_mu 0.093
_exptl_absorpt_correction_type none
_exptl_crystal_colour colorless
_exptl_crystal_density_diffrn 1.247
_exptl_crystal_density_method 'not measured'
_exptl_crystal_description prism
_exptl_crystal_F_000 284
_exptl_crystal_size_max 0.1
_exptl_crystal_size_mid 0.05
_exptl_crystal_size_min 0.01
_refine_diff_density_max 0.243
_refine_diff_density_min -0.233
_refine_ls_extinction_method none
_refine_ls_goodness_of_fit_ref 1.212
_refine_ls_hydrogen_treatment constr
_refine_ls_matrix_type full
_refine_ls_number_parameters 164
_refine_ls_number_reflns 1690
_refine_ls_number_restraints 0
_refine_ls_restrained_S_all 1.212
_refine_ls_R_factor_gt 0.0626
_refine_ls_shift/su_max 0
_refine_ls_structure_factor_coef Fsqd
_refine_ls_weighting_details 'calc w=1/[\s^2^(Fo^2^)+(0.0193P)^2^+0.8157P] where P=(Fo^2^+2Fc^2^)/3'
_refine_ls_weighting_scheme calc
_refine_ls_wR_factor_ref 0.1255
_reflns_number_gt 2017
_reflns_number_total 3065
_reflns_threshold_expression I>2\s(I)
_cod_data_source_file sx1143.cif
_cod_data_source_block I
_cod_depositor_comments
;
The following automatic conversions were performed:
'_symmetry_cell_setting' value 'Triclinic' changed to 'triclinic'
according to '/home/saulius/struct/CIF-dictionaries/cif_core.dic'
dictionary named 'cif_core.dic' version 2.4.1 from 2010-06-29.

Automatic conversion script
Id: cif_fix_enum 1527 2010-12-29 10:47:43Z saulius 

The following automatic conversions were performed:

'_symmetry_cell_setting' value 'Triclinic' changed to 'triclinic'
according to /home/saulius/struct/CIF-dictionaries/cif_core.dic
dictionary named 'cif_core.dic' version 2.4.1 from 2010-06-29.

Automatic conversion script
Id: cif_fix_values 1715 2011-07-08 13:25:40Z adriana 
;
_cod_database_code 2014570
_cod_database_fobs_code 2014570

loop_
_symmetry_equiv_pos_as_xyz
'x, y, z'
'-x, -y, -z'

loop_
_atom_site_label
_atom_site_fract_x
_atom_site_fract_y
_atom_site_fract_z
_atom_site_U_iso_or_equiv
_atom_site_adp_type
_atom_site_calc_flag
_atom_site_refinement_flags
_atom_site_occupancy
_atom_site_disorder_assembly
_atom_site_disorder_group
_atom_site_type_symbol
C1 0.6144(9) 0.2053(4) 0.0692(3) 0.0147(11) Uani d . 1 . . C
C11 0.6506(8) 0.2012(4) 0.1782(3) 0.0138(11) Uani d . 1 . . C
C2 0.8588(8) 0.2284(4) -0.0968(3) 0.0166(11) Uani d . 1 . . C
C21 0.4105(8) 0.1679(4) 0.3438(3) 0.0170(11) Uani d . 1 . . C
C3 0.9904(8) 0.0991(5) -0.1379(3) 0.0205(12) Uani d . 1 . . C
C31 0.2920(9) 0.0363(5) 0.3703(4) 0.0264(12) Uani d . 1 . . C
C4 0.9874(9) 0.3544(4) -0.1374(3) 0.0199(12) Uani d . 1 . . C
C41 0.2546(9) 0.2896(5) 0.3936(3) 0.0238(12) Uani d . 1 . . C
C5 0.8116(9) 0.4791(5) -0.1059(4) 0.0273(12) Uani d . 1 . . C
C51 0.4197(10) 0.4096(5) 0.3767(4) 0.0326(13) Uani d . 1 . . C
C6 1.0449(9) 0.3500(5) -0.2487(3) 0.0283(13) Uani d . 1 . . C
C61 0.1825(11) 0.2667(5) 0.5043(4) 0.0409(15) Uani d . 1 . . C
N1 0.8352(7) 0.2262(4) 0.0106(3) 0.0170(9) Uani d . 1 . . N
N11 0.4278(7) 0.1852(4) 0.2367(2) 0.0160(9) Uani d . 1 . . N
O1 0.3944(5) 0.1899(3) 0.0409(2) 0.0201(8) Uani d . 1 . . O
O11 0.8739(5) 0.2114(3) 0.2053(2) 0.0196(8) Uani d . 1 . . O
O2 1.2716(5) 0.0830(3) -0.1318(2) 0.0210(8) Uani d . 1 . . O
O21 0.4542(7) -0.0740(3) 0.3275(2) 0.0338(9) Uani d . 1 . . O
H11N 0.2818 0.1848 0.21 0.019 Uiso calc R 1 . . H
H1N 0.9761 0.2395 0.0377 0.02 Uiso calc R 1 . . H
H2 0.676 0.2348 -0.1149 0.02 Uiso calc R 1 . . H
H21 0.5924 0.163 0.3627 0.02 Uiso calc R 1 . . H
H21O 0.5192 -0.0594 0.2663 0.051 Uiso d . 1 . . H
H2O 1.3028 0.1052 -0.0774 0.032 Uiso calc R 1 . . H
H31A 0.116 0.0376 0.3482 0.032 Uiso calc R 1 . . H
H31B 0.2708 0.025 0.441 0.032 Uiso calc R 1 . . H
H3A 0.9595 0.0939 -0.206 0.025 Uiso calc R 1 . . H
H3B 0.9057 0.026 -0.1027 0.025 Uiso calc R 1 . . H
H4 1.158 0.3584 -0.1103 0.024 Uiso calc R 1 . . H
H41 0.0887 0.3077 0.3634 0.029 Uiso calc R 1 . . H
H51A 0.5846 0.3927 0.4049 0.049 Uiso calc R 1 . . H
H51B 0.4574 0.4262 0.3076 0.049 Uiso calc R 1 . . H
H51C 0.3217 0.4857 0.407 0.049 Uiso calc R 1 . . H
H5A 0.8999 0.5564 -0.13 0.041 Uiso calc R 1 . . H
H5B 0.6438 0.4779 -0.1324 0.041 Uiso calc R 1 . . H
H5C 0.7806 0.4811 -0.0357 0.041 Uiso calc R 1 . . H
H61A 0.0826 0.344 0.532 0.061 Uiso calc R 1 . . H
H61B 0.3434 0.2506 0.5351 0.061 Uiso calc R 1 . . H
H61C 0.0766 0.1913 0.5148 0.061 Uiso calc R 1 . . H
H6A 0.8799 0.3474 -0.2769 0.042 Uiso calc R 1 . . H
H6B 1.1327 0.4277 -0.2723 0.042 Uiso calc R 1 . . H
H6C 1.1584 0.2721 -0.267 0.042 Uiso calc R 1 . . H

loop_
_atom_site_aniso_label
_atom_site_aniso_U_11
_atom_site_aniso_U_22
_atom_site_aniso_U_33
_atom_site_aniso_U_12
_atom_site_aniso_U_13
_atom_site_aniso_U_23
C1 0.015(3) 0.008(3) 0.020(3) 0.006(2) -0.002(2) 0.001(2)
C11 0.012(3) 0.008(3) 0.021(3) 0.000(2) -0.001(2) 0.002(2)
C2 0.012(2) 0.024(3) 0.015(3) -0.004(2) -0.004(2) -0.003(2)
C21 0.016(2) 0.023(3) 0.011(3) 0.005(2) -0.002(2) -0.002(2)
C3 0.015(2) 0.025(3) 0.021(3) -0.003(2) -0.002(2) -0.002(2)
C31 0.026(3) 0.029(3) 0.023(3) -0.002(2) 0.004(2) 0.005(2)
C4 0.022(3) 0.016(3) 0.021(3) -0.001(2) 0.001(2) -0.003(2)
C41 0.021(2) 0.026(3) 0.023(3) 0.008(2) -0.002(2) -0.003(2)
C5 0.032(3) 0.018(3) 0.031(3) 0.001(2) -0.002(2) -0.002(2)
C51 0.041(3) 0.026(3) 0.030(3) 0.006(3) -0.007(2) -0.007(3)
C6 0.035(3) 0.025(3) 0.024(3) -0.005(2) -0.002(2) 0.005(2)
C61 0.052(4) 0.043(4) 0.023(3) 0.013(3) 0.011(3) -0.008(3)
N1 0.012(2) 0.022(2) 0.017(2) -0.0012(17) -0.0008(18) -0.0028(18)
N11 0.0086(19) 0.025(2) 0.014(2) 0.0022(17) -0.0009(17) -0.0008(18)
O1 0.0116(17) 0.031(2) 0.0181(17) -0.0004(14) -0.0007(14) -0.0042(15)
O11 0.0122(18) 0.030(2) 0.0165(18) -0.0006(15) -0.0037(14) -0.0024(15)
O2 0.0191(17) 0.0239(19) 0.0205(18) 0.0014(14) -0.0046(14) -0.0059(15)
O21 0.047(2) 0.023(2) 0.028(2) 0.0097(17) 0.0029(17) 0.0040(16)

loop_
_atom_type_symbol
_atom_type_description
_atom_type_scat_dispersion_real
_atom_type_scat_dispersion_imag
_atom_type_scat_source
C C 0.0033 0.0016 'International Tables Vol C Tables 4.2.6.8 and 6.1.1.4'
H H 0 0 'International Tables Vol C Tables 4.2.6.8 and 6.1.1.4'
N N 0.0061 0.0033 'International Tables Vol C Tables 4.2.6.8 and 6.1.1.4'
O O 0.0106 0.006 'International Tables Vol C Tables 4.2.6.8 and 6.1.1.4'

loop_
_geom_angle_atom_site_label_1
_geom_angle_atom_site_label_2
_geom_angle_atom_site_label_3
_geom_angle
C3 O2 H2O 109.5
O1 C1 N1 124.6(4)
O1 C1 C11 121.2(4)
N1 C1 C11 114.2(4)
C1 N1 C2 125.3(4)
C1 N1 H1N 117.4
C2 N1 H1N 117.4
C31 O21 H21O 113.4
N1 C2 C3 111.0(4)
N1 C2 C4 110.3(3)
C3 C2 C4 115.6(4)
N1 C2 H2 106.5
C3 C2 H2 106.5
C4 C2 H2 106.5
O2 C3 C2 114.1(3)
O2 C3 H3B 108.7
C2 C3 H3B 108.7
O2 C3 H3A 108.7
C2 C3 H3A 108.7
H3B C3 H3A 107.6
O11 C11 N11 125.5(4)
O11 C11 C1 120.5(4)
N11 C11 C1 114.0(4)
C11 N11 C21 125.0(4)
C11 N11 H11N 117.5
C21 N11 H11N 117.5
N11 C21 C31 107.8(4)
N11 C21 C41 109.6(3)
C31 C21 C41 114.9(3)
N11 C21 H21 108.1
C31 C21 H21 108.1
C41 C21 H21 108.1
C6 C4 C5 110.6(4)
C6 C4 C2 110.8(4)
C5 C4 C2 111.2(4)
C6 C4 H4 108
C5 C4 H4 108
C2 C4 H4 108
O21 C31 C21 112.5(3)
O21 C31 H31B 109.1
C21 C31 H31B 109.1
O21 C31 H31A 109.1
C21 C31 H31A 109.1
H31B C31 H31A 107.8
C51 C41 C61 109.6(4)
C51 C41 C21 109.4(4)
C61 C41 C21 112.2(4)
C51 C41 H41 108.5
C61 C41 H41 108.5
C21 C41 H41 108.5
C4 C5 H5C 109.5
C4 C5 H5B 109.5
H5C C5 H5B 109.5
C4 C5 H5A 109.5
H5C C5 H5A 109.5
H5B C5 H5A 109.5
C41 C51 H51C 109.5
C41 C51 H51B 109.5
H51C C51 H51B 109.5
C41 C51 H51A 109.5
H51C C51 H51A 109.5
H51B C51 H51A 109.5
C4 C6 H6C 109.5
C4 C6 H6B 109.5
H6C C6 H6B 109.5
C4 C6 H6A 109.5
H6C C6 H6A 109.5
H6B C6 H6A 109.5
C41 C61 H61C 109.5
C41 C61 H61A 109.5
H61C C61 H61A 109.5
C41 C61 H61B 109.5
H61C C61 H61B 109.5
H61A C61 H61B 109.5

loop_
_geom_bond_atom_site_label_1
_geom_bond_atom_site_label_2
_geom_bond_site_symmetry_2
_geom_bond_distance
_geom_bond_publ_flag
O1 C1 . 1.239(5) ?
O11 C11 . 1.239(5) ?
O2 C3 . 1.429(5) ?
O2 H2O . 0.82 ?
C1 N1 . 1.325(5) ?
C1 C11 . 1.529(6) ?
N1 C2 . 1.466(5) ?
N1 H1N . 0.86 ?
O21 C31 . 1.430(5) ?
O21 H21O . 0.8804 ?
C2 C3 . 1.513(6) ?
C2 C4 . 1.533(6) ?
C2 H2 . 0.98 ?
C3 H3B . 0.97 ?
C3 H3A . 0.97 ?
C11 N11 . 1.322(5) ?
N11 C21 . 1.472(5) ?
N11 H11N . 0.86 ?
C21 C31 . 1.515(6) ?
C21 C41 . 1.540(6) ?
C21 H21 . 0.98 ?
C4 C6 . 1.524(6) ?
C4 C5 . 1.528(6) ?
C4 H4 . 0.98 ?
C31 H31B . 0.97 ?
C31 H31A . 0.97 ?
C41 C51 . 1.517(7) ?
C41 C61 . 1.538(6) ?
C41 H41 . 0.98 ?
C5 H5C . 0.96 ?
C5 H5B . 0.96 ?
C5 H5A . 0.96 ?
C51 H51C . 0.96 ?
C51 H51B . 0.96 ?
C51 H51A . 0.96 ?
C6 H6C . 0.96 ?
C6 H6B . 0.96 ?
C6 H6A . 0.96 ?
C61 H61C . 0.96 ?
C61 H61A . 0.96 ?
C61 H61B . 0.96 ?

loop_
_geom_hbond_atom_site_label_D
_geom_hbond_atom_site_label_H
_geom_hbond_atom_site_label_A
_geom_hbond_site_symmetry_A
_geom_hbond_distance_DH
_geom_hbond_distance_HA
_geom_hbond_distance_DA
_geom_hbond_angle_DHA
_geom_hbond_publ_flag
O2 H2O O1 1_655 0.82 1.97 2.780(4) 169.3 yes
N1 H1N O1 1_655 0.86 2.14 2.896(5) 146.5 yes
O21 H21O O2 2_755 0.88 2.03 2.880(4) 161.9 yes
N11 H11N O11 1_455 0.86 2.07 2.870(4) 155.5 yes
N1 H1N O11 . 0.86 2.32 2.704(5) 107.7 yes
N11 H11N O1 . 0.86 2.33 2.713(5) 107.5 yes

loop_
_geom_torsion_atom_site_label_1
_geom_torsion_atom_site_label_2
_geom_torsion_atom_site_label_3
_geom_torsion_atom_site_label_4
_geom_torsion
_geom_torsion_publ_flag
O1 C1 N1 C2 -3.0(7) ?
C11 C1 N1 C2 177.0(4) yes
C1 N1 C2 C3 -101.3(5) yes
C1 N1 C2 C4 129.4(4) yes
N1 C2 C3 O2 -73.9(5) yes
C4 C2 C3 O2 52.6(5) ?
O1 C1 C11 O11 177.1(4) ?
N1 C1 C11 O11 -2.9(6) ?
O1 C1 C11 N11 -2.3(6) ?
N1 C1 C11 N11 177.7(4) ?
O11 C11 N11 C21 -4.2(7) ?
C1 C11 N11 C21 175.1(4) yes
C11 N11 C21 C31 -121.3(4) yes
C11 N11 C21 C41 112.9(4) yes
N1 C2 C4 C6 172.9(4) ?
C3 C2 C4 C6 46.1(5) ?
N1 C2 C4 C5 -63.6(5) ?
C3 C2 C4 C5 169.6(4) ?
N11 C21 C31 O21 61.5(5) yes
C41 C21 C31 O21 -175.9(4) ?
N11 C21 C41 C51 -69.1(5) ?
C31 C21 C41 C51 169.3(4) ?
N11 C21 C41 C61 169.0(4) ?
C31 C21 C41 C61 47.5(5) ?

loop_
_cod_related_entry_id
_cod_related_entry_database
_cod_related_entry_code
1 ChemSpider 9272454
